data_4126240
loop_
_publ_author_name
'Sessler, Chanan D.'
'Rahm, Martin'
'Becker, Sabine'
'Goldberg, Jacob M.'
'Wang, Fang'
'Lippard, Stephen J.'

_publ_section_title
;
 CF2H, a Hydrogen Bond Donor.
;
_journal_name_full 'Journal of the American Chemical Society'
_journal_paper_doi 10.1021/jacs.7b04457
_journal_year 2017
_chemical_formula_sum 'C14 H12 F2 O'
_chemical_formula_weight 234.24
_chemical_name_common 5-CF2H
_space_group_crystal_system monoclinic
_space_group_IT_number 14
_space_group_name_Hall '-P 2ybc'
_space_group_name_H-M_alt 'P 1 21/c 1'
_symmetry_space_group_name_Hall '-P 2ybc'
_symmetry_space_group_name_H-M 'P 1 21/c 1'
_atom_sites_solution_hydrogens mixed
_audit_creation_method SHELXL-2016/6
_cell_angle_alpha 90
_cell_angle_beta 103.7140(10)
_cell_angle_gamma 90
_cell_formula_units_Z 4
_cell_length_a 14.4147(11)
_cell_length_b 10.6790(8)
_cell_length_c 7.5441(6)
_cell_measurement_reflns_used 9936
_cell_measurement_temperature 100(2)
_cell_measurement_theta_max 30.62
_cell_measurement_theta_min 2.40
_cell_volume 1128.19(15)
_computing_cell_refinement 'Bruker SAINT'
_computing_data_collection 'Bruker APEX2'
_computing_data_reduction 'Bruker SAINT'
_computing_molecular_graphics 'ShelXle (Huebschle, 2014)'
_computing_publication_material Ortep
_computing_structure_refinement 'SHELXL-2016/6 (Sheldrick, 2016)'
_computing_structure_solution 'SHELXT 2014/5 (Sheldrick, 2014)'
_diffrn_ambient_temperature 100(2)
_diffrn_measured_fraction_theta_full 1.000
_diffrn_measured_fraction_theta_max 0.955
_diffrn_measurement_device_type 'Bruker APEX-II CCD'
_diffrn_measurement_method '\f and \w scans'
_diffrn_radiation_type MoK\a
_diffrn_radiation_wavelength 0.71073
_diffrn_reflns_av_R_equivalents 0.0264
_diffrn_reflns_av_unetI/netI 0.0149
_diffrn_reflns_Laue_measured_fraction_full 1.000
_diffrn_reflns_Laue_measured_fraction_max 0.955
_diffrn_reflns_limit_h_max 20
_diffrn_reflns_limit_h_min -20
_diffrn_reflns_limit_k_max 14
_diffrn_reflns_limit_k_min -15
_diffrn_reflns_limit_l_max 10
_diffrn_reflns_limit_l_min -10
_diffrn_reflns_number 24098
_diffrn_reflns_point_group_measured_fraction_full 1.000
_diffrn_reflns_point_group_measured_fraction_max 0.955
_diffrn_reflns_theta_full 25.242
_diffrn_reflns_theta_max 30.905
_diffrn_reflns_theta_min 1.454
_diffrn_source 'sealed tube'
_exptl_absorpt_coefficient_mu 0.108
_exptl_absorpt_correction_T_max 0.7461
_exptl_absorpt_correction_T_min 0.7038
_exptl_absorpt_correction_type multi-scan
_exptl_absorpt_process_details 'Blessing, 1993'
_exptl_crystal_colour colourless
_exptl_crystal_density_diffrn 1.379
_exptl_crystal_density_meas ?
_exptl_crystal_density_method 'not measured'
_exptl_crystal_description block
_exptl_crystal_F_000 488
_exptl_crystal_size_max 0.400
_exptl_crystal_size_mid 0.300
_exptl_crystal_size_min 0.300
_refine_diff_density_max 0.451
_refine_diff_density_min -0.292
_refine_diff_density_rms 0.055
_refine_ls_extinction_method none
_refine_ls_goodness_of_fit_ref 1.037
_refine_ls_hydrogen_treatment mixed
_refine_ls_matrix_type full
_refine_ls_number_parameters 158
_refine_ls_number_reflns 3407
_refine_ls_number_restraints 0
_refine_ls_restrained_S_all 1.037
_refine_ls_R_factor_all 0.0433
_refine_ls_R_factor_gt 0.0385
_refine_ls_shift/su_max 0.000
_refine_ls_shift/su_mean 0.000
_refine_ls_structure_factor_coef Fsqd
_refine_ls_weighting_details 'w=1/[\s^2^(Fo^2^)+(0.0566P)^2^+0.4180P] where P=(Fo^2^+2Fc^2^)/3'
_refine_ls_weighting_scheme calc
_refine_ls_wR_factor_gt 0.1015
_refine_ls_wR_factor_ref 0.1064
_reflns_Friedel_coverage 0.000
_reflns_number_gt 3042
_reflns_number_total 3407
_reflns_threshold_expression 'I > 2\s(I)'
_cod_data_source_file ja7b04457_si_002.cif
_cod_data_source_block 5-CF2H
_cod_depositor_comments
;
The following automatic conversions were performed:

'_exptl_crystal_density_meas' value 'not measured' was changed to '?'
- the value is perceived as not measured.

Automatic conversion script
Id: cif_fix_values 4973 2017-02-22 13:04:09Z antanas 
;
_cod_database_code 4126240
_shelx_shelxl_version_number 2016/6
_shelx_space_group_comment
;
The symmetry employed for this shelxl refinement is uniquely defined
by the following loop, which should always be used as a source of
symmetry information in preference to the above space-group names.
They are only intended as comments.
;
_shelx_estimated_absorpt_t_min 0.958
_shelx_estimated_absorpt_t_max 0.968

loop_
_space_group_symop_operation_xyz
'x, y, z'
'-x, y+1/2, -z+1/2'
'-x, -y, -z'
'x, -y-1/2, z-1/2'

loop_
_atom_site_label
_atom_site_type_symbol
_atom_site_fract_x
_atom_site_fract_y
_atom_site_fract_z
_atom_site_U_iso_or_equiv
_atom_site_adp_type
_atom_site_occupancy
_atom_site_site_symmetry_order
_atom_site_calc_flag
_atom_site_refinement_flags_posn
_atom_site_refinement_flags_adp
F1 F -0.05619(4) 0.31160(8) 0.65624(10) 0.03369(19) Uani 1 1 d . .
O1 O 0.38325(4) 0.36171(6) 0.78158(9) 0.01428(14) Uani 1 1 d . .
C1 C -0.00470(7) 0.37896(10) 0.80388(14) 0.01973(19) Uani 1 1 d . .
H1 H -0.0184(9) 0.3425(12) 0.9114(17) 0.017(3) Uiso 1 1 d . .
F2 F -0.04459(4) 0.49540(7) 0.78503(10) 0.02953(17) Uani 1 1 d . .
C2 C 0.09835(6) 0.38186(9) 0.79923(12) 0.01507(17) Uani 1 1 d . .
C3 C 0.13720(6) 0.48065(9) 0.72081(12) 0.01630(18) Uani 1 1 d . .
H3 H 0.098358 0.550386 0.672946 0.020 Uiso 1 1 calc R U
C4 C 0.23284(6) 0.47818(8) 0.71183(12) 0.01490(17) Uani 1 1 d . .
H4 H 0.259294 0.545906 0.658575 0.018 Uiso 1 1 calc R U
C5 C 0.28901(6) 0.37518(8) 0.78194(11) 0.01241(16) Uani 1 1 d . .
C6 C 0.25013(6) 0.27578(8) 0.86127(12) 0.01450(17) Uani 1 1 d . .
H6 H 0.288710 0.205770 0.908870 0.017 Uiso 1 1 calc R U
C7 C 0.15541(6) 0.27959(9) 0.87028(12) 0.01562(17) Uani 1 1 d . .
H7 H 0.129153 0.212409 0.924995 0.019 Uiso 1 1 calc R U
C8 C 0.42748(6) 0.46282(8) 0.70542(12) 0.01421(17) Uani 1 1 d . .
H8A H 0.427655 0.539881 0.778451 0.017 Uiso 1 1 calc R U
H8B H 0.391635 0.479880 0.578685 0.017 Uiso 1 1 calc R U
C9 C 0.52795(6) 0.42452(8) 0.70806(11) 0.01235(16) Uani 1 1 d . .
C10 C 0.54486(6) 0.31757(8) 0.61361(12) 0.01426(17) Uani 1 1 d . .
H10 H 0.492650 0.268160 0.550319 0.017 Uiso 1 1 calc R U
C11 C 0.63757(6) 0.28310(8) 0.61173(12) 0.01586(17) Uani 1 1 d . .
H11 H 0.648546 0.210215 0.547428 0.019 Uiso 1 1 calc R U
C12 C 0.71470(6) 0.35550(9) 0.70429(12) 0.01669(18) Uani 1 1 d . .
H12 H 0.778122 0.331393 0.704178 0.020 Uiso 1 1 calc R U
C13 C 0.69835(6) 0.46284(9) 0.79650(12) 0.01661(18) Uani 1 1 d . .
H13 H 0.750585 0.512884 0.858074 0.020 Uiso 1 1 calc R U
C14 C 0.60509(6) 0.49717(8) 0.79866(12) 0.01444(17) Uani 1 1 d . .
H14 H 0.594166 0.570429 0.862208 0.017 Uiso 1 1 calc R U

loop_
_atom_site_aniso_label
_atom_site_aniso_U_11
_atom_site_aniso_U_22
_atom_site_aniso_U_33
_atom_site_aniso_U_23
_atom_site_aniso_U_13
_atom_site_aniso_U_12
F1 0.0143(3) 0.0449(4) 0.0410(4) -0.0164(3) 0.0048(3) -0.0053(3)
O1 0.0110(3) 0.0152(3) 0.0177(3) 0.0045(2) 0.0055(2) 0.0011(2)
C1 0.0137(4) 0.0237(5) 0.0226(4) -0.0002(4) 0.0059(3) 0.0010(3)
F2 0.0183(3) 0.0290(3) 0.0434(4) 0.0012(3) 0.0117(3) 0.0078(2)
C2 0.0118(4) 0.0192(4) 0.0147(4) -0.0006(3) 0.0041(3) 0.0004(3)
C3 0.0141(4) 0.0172(4) 0.0177(4) 0.0024(3) 0.0041(3) 0.0029(3)
C4 0.0139(4) 0.0151(4) 0.0164(4) 0.0023(3) 0.0048(3) 0.0006(3)
C5 0.0111(3) 0.0150(4) 0.0113(3) -0.0003(3) 0.0030(3) 0.0000(3)
C6 0.0136(4) 0.0149(4) 0.0153(4) 0.0023(3) 0.0039(3) 0.0011(3)
C7 0.0145(4) 0.0170(4) 0.0162(4) 0.0017(3) 0.0052(3) -0.0017(3)
C8 0.0124(3) 0.0138(4) 0.0174(4) 0.0023(3) 0.0055(3) 0.0000(3)
C9 0.0118(3) 0.0133(4) 0.0124(4) 0.0015(3) 0.0037(3) -0.0002(3)
C10 0.0141(4) 0.0136(4) 0.0154(4) -0.0004(3) 0.0042(3) -0.0016(3)
C11 0.0171(4) 0.0147(4) 0.0173(4) 0.0002(3) 0.0072(3) 0.0017(3)
C12 0.0130(4) 0.0198(4) 0.0183(4) 0.0038(3) 0.0057(3) 0.0018(3)
C13 0.0129(4) 0.0199(4) 0.0161(4) 0.0008(3) 0.0016(3) -0.0029(3)
C14 0.0147(4) 0.0149(4) 0.0136(4) -0.0012(3) 0.0033(3) -0.0013(3)

loop_
_atom_type_symbol
_atom_type_description
_atom_type_scat_dispersion_real
_atom_type_scat_dispersion_imag
_atom_type_scat_source
C C 0.0033 0.0016 'International Tables Vol C Tables 4.2.6.8 and 6.1.1.4'
H H 0.0000 0.0000 'International Tables Vol C Tables 4.2.6.8 and 6.1.1.4'
O O 0.0106 0.0060 'International Tables Vol C Tables 4.2.6.8 and 6.1.1.4'
F F 0.0171 0.0103 'International Tables Vol C Tables 4.2.6.8 and 6.1.1.4'

loop_
_geom_angle_atom_site_label_1
_geom_angle_atom_site_label_2
_geom_angle_atom_site_label_3
_geom_angle
C5 O1 C8 117.12(7)
F2 C1 F1 104.92(8)
F2 C1 C2 112.07(8)
F1 C1 C2 109.77(8)
F2 C1 H1 106.9(8)
F1 C1 H1 106.9(8)
C2 C1 H1 115.6(8)
C3 C2 C7 119.80(8)
C3 C2 C1 121.90(8)
C7 C2 C1 118.26(8)
C2 C3 C4 120.53(8)
C2 C3 H3 119.7
C4 C3 H3 119.7
C5 C4 C3 119.20(8)
C5 C4 H4 120.4
C3 C4 H4 120.4
O1 C5 C4 124.79(8)
O1 C5 C6 114.84(7)
C4 C5 C6 120.36(8)
C7 C6 C5 119.91(8)
C7 C6 H6 120.0
C5 C6 H6 120.0
C6 C7 C2 120.19(8)
C6 C7 H7 119.9
C2 C7 H7 119.9
O1 C8 C9 107.90(7)
O1 C8 H8A 110.1
C9 C8 H8A 110.1
O1 C8 H8B 110.1
C9 C8 H8B 110.1
H8A C8 H8B 108.4
C14 C9 C10 119.29(8)
C14 C9 C8 120.65(8)
C10 C9 C8 120.02(8)
C11 C10 C9 120.40(8)
C11 C10 H10 119.8
C9 C10 H10 119.8
C10 C11 C12 120.09(8)
C10 C11 H11 120.0
C12 C11 H11 120.0
C13 C12 C11 119.82(8)
C13 C12 H12 120.1
C11 C12 H12 120.1
C12 C13 C14 120.01(8)
C12 C13 H13 120.0
C14 C13 H13 120.0
C9 C14 C13 120.39(8)
C9 C14 H14 119.8
C13 C14 H14 119.8

loop_
_geom_bond_atom_site_label_1
_geom_bond_atom_site_label_2
_geom_bond_distance
F1 C1 1.3845(12)
O1 C5 1.3667(10)
O1 C8 1.4408(10)
C1 F2 1.3632(12)
C1 C2 1.4944(12)
C1 H1 0.962(13)
C2 C3 1.3906(13)
C2 C7 1.3955(12)
C3 C4 1.3965(12)
C3 H3 0.9500
C4 C5 1.3937(12)
C4 H4 0.9500
C5 C6 1.3993(12)
C6 C7 1.3836(12)
C6 H6 0.9500
C7 H7 0.9500
C8 C9 1.5005(12)
C8 H8A 0.9900
C8 H8B 0.9900
C9 C14 1.3947(12)
C9 C10 1.3978(12)
C10 C11 1.3895(12)
C10 H10 0.9500
C11 C12 1.3976(13)
C11 H11 0.9500
C12 C13 1.3897(13)
C12 H12 0.9500
C13 C14 1.3971(12)
C13 H13 0.9500
C14 H14 0.9500
